data_2022238
loop_
_publ_author_name
'Eckhardt, Tamira'
'Goddard, Richard'
'Lehmann, Christoph'
'Richter, Adrian'
'Sahile, Henok Asfaw'
'Liu, Rui'
'Tiwari, Rohit'
'Oliver, Allen G.'
'Miller, Marvin J.'
'Seidel, R\"udiger W.'
'Imming, Peter'

_publ_section_title
;
 Crystallographic evidence for unintended benzisothiazolinone 1-oxide
 formation from benzothiazinones through oxidation
;
_journal_coeditor_code EP3008
_journal_issue 9
_journal_name_full 'Acta Crystallographica Section C'
_journal_page_first
;
;
_journal_paper_doi 10.1107/S2053229620010931
_journal_volume 76
_journal_year 2020
_chemical_formula_iupac 'C14 H12 F3 N3 O5 S'
_chemical_formula_moiety 'C14 H12 F3 N3 O5 S'
_chemical_formula_sum 'C14 H12 F3 N3 O5 S'
_chemical_formula_weight 391.33
_chemical_name_systematic
'7-Nitro-2-(piperidine-1-carbonyl)-5-(trifluoromethyl)benzo[<i>d</i>]isothiazol-3(2<i>H</i>)-one 1-oxide'
_space_group_crystal_system orthorhombic
_space_group_IT_number 45
_space_group_name_Hall 'I 2 -2c'
_space_group_name_H-M_alt 'I b a 2'
_atom_sites_solution_hydrogens geom
_atom_sites_solution_primary dual
_atom_sites_solution_secondary difmap
_audit_creation_method SHELXL-2018/3
_cell_angle_alpha 90
_cell_angle_beta 90
_cell_angle_gamma 90
_cell_formula_units_Z 8
_cell_length_a 17.6719(8)
_cell_length_b 25.7296(12)
_cell_length_c 6.8887(3)
_cell_measurement_reflns_used 2591
_cell_measurement_temperature 100(2)
_cell_measurement_theta_max 47.8671
_cell_measurement_theta_min 3.0334
_cell_volume 3132.2(2)
_computing_cell_refinement
;
SAINT (Bruker, 2015)
;
_computing_data_collection
;
APEX3 (Bruker, 2015)
;
_computing_data_reduction
;
SAINT (Bruker, 2015)
;
_computing_molecular_graphics
;
DIAMOND (Brandenburg, 2018)
;
_computing_publication_material
;
enCIFer (Allen <i>et al.</i>,  2004) and publCIF (Westrip, 2010)
;
_computing_structure_refinement
;
SHELXL2018 (Sheldrick, 2015b)
;
_computing_structure_solution
;
SHELXT (Sheldrick, 2015a)
;
_diffrn_ambient_temperature 100(2)
_diffrn_detector_area_resol_mean 66.67
_diffrn_measured_fraction_theta_full 0.940
_diffrn_measured_fraction_theta_max 0.903
_diffrn_measurement_device_type 'Bruker Kappa Mach3 APEXII'
_diffrn_measurement_method '\f- and \w-scans'
_diffrn_radiation_monochromator 'MONTEL graded multilayer optics'
_diffrn_radiation_type CuK\a
_diffrn_radiation_wavelength 1.54178
_diffrn_reflns_av_R_equivalents 0.1022
_diffrn_reflns_av_unetI/netI 0.0846
_diffrn_reflns_limit_h_max 18
_diffrn_reflns_limit_h_min -20
_diffrn_reflns_limit_k_max 29
_diffrn_reflns_limit_k_min -29
_diffrn_reflns_limit_l_max 7
_diffrn_reflns_limit_l_min -7
_diffrn_reflns_number 22457
_diffrn_reflns_theta_full 67.679
_diffrn_reflns_theta_max 70.097
_diffrn_reflns_theta_min 3.034
_diffrn_source '0.2 x 2mm^2^ focus rotating anode'
_exptl_absorpt_coefficient_mu 2.495
_exptl_absorpt_correction_T_max 0.93571
_exptl_absorpt_correction_T_min 0.74769
_exptl_absorpt_correction_type gaussian
_exptl_absorpt_process_details
;
(SADABS; Bruker, 2012)
;
_exptl_crystal_colour yellow
_exptl_crystal_density_diffrn 1.660
_exptl_crystal_description needle
_exptl_crystal_F_000 1600
_exptl_crystal_size_max 0.231
_exptl_crystal_size_mid 0.057
_exptl_crystal_size_min 0.040
_refine_diff_density_max 0.529
_refine_diff_density_min -0.749
_refine_ls_abs_structure_details
;
Flack <i>x</i> determined using 550 quotients [(I+)-(I-)]/[(I+)+(I-)]
(Parsons <i>et al.</i>,  2013)
;
_refine_ls_abs_structure_Flack 0.08(5)
_refine_ls_extinction_method none
_refine_ls_goodness_of_fit_ref 1.083
_refine_ls_hydrogen_treatment constr
_refine_ls_matrix_type full
_refine_ls_number_parameters 235
_refine_ls_number_reflns 2477
_refine_ls_number_restraints 1
_refine_ls_restrained_S_all 1.083
_refine_ls_R_factor_all 0.0983
_refine_ls_R_factor_gt 0.0591
_refine_ls_shift/su_max 0.000
_refine_ls_shift/su_mean 0.000
_refine_ls_structure_factor_coef Fsqd
_refine_ls_weighting_details 'w=1/[\s^2^(Fo^2^)+(0.0581P)^2^+17.2243P] where P=(Fo^2^+2Fc^2^)/3'
_refine_ls_weighting_scheme calc
_refine_ls_wR_factor_gt 0.1292
_refine_ls_wR_factor_ref 0.1703
_reflns_number_gt 1843
_reflns_number_total 2477
_reflns_threshold_expression 'I > 2\s(I)'
_cod_data_source_file ep3008sup1.cif
_cod_data_source_block 3
_cod_database_code 2022238
_shelx_space_group_comment
;
The symmetry employed for this shelxl refinement is uniquely defined
by the following loop, which should always be used as a source of
symmetry information in preference to the above space-group names.
They are only intended as comments.
;
_shelx_estimated_absorpt_t_min 0.596
_shelx_estimated_absorpt_t_max 0.907

loop_
_space_group_symop_operation_xyz
'x, y, z'
'-x, -y, z'
'x+1/2, -y+1/2, z'
'-x+1/2, y+1/2, z'
'x+1/2, y+1/2, z+1/2'
'-x+1/2, -y+1/2, z+1/2'
'x+1, -y+1, z+1/2'
'-x+1, y+1, z+1/2'

loop_
_atom_site_type_symbol
_atom_site_label
_atom_site_fract_x
_atom_site_fract_y
_atom_site_fract_z
_atom_site_U_iso_or_equiv
_atom_site_adp_type
_atom_site_calc_flag
_atom_site_occupancy
_atom_site_disorder_assembly
_atom_site_disorder_group
S S1 0.39270(11) 0.23902(8) 0.2946(4) 0.0263(5) Uani d 1 . .
F F1 0.2738(3) 0.4716(2) 0.6178(10) 0.0484(17) Uani d 1 . .
F F2 0.3923(3) 0.4791(2) 0.6776(10) 0.0498(17) Uani d 1 . .
F F3 0.3204(4) 0.4389(2) 0.8789(9) 0.0471(17) Uani d 1 . .
O O1 0.4744(3) 0.2295(2) 0.2901(11) 0.0306(14) Uani d 1 . .
O O2 0.2793(3) 0.2404(2) 0.7694(9) 0.0298(15) Uani d 1 . .
O O3 0.4304(4) 0.3133(3) 0.0182(11) 0.0428(18) Uani d 1 . .
O O4 0.4590(4) 0.3947(3) 0.0606(12) 0.0478(19) Uani d 1 . .
O O5 0.3327(3) 0.1386(2) 0.3621(9) 0.0308(16) Uani d 1 . .
N N2 0.3585(4) 0.2155(3) 0.5159(11) 0.0242(17) Uani d 1 . .
N N3 0.4310(4) 0.3531(3) 0.1142(12) 0.035(2) Uani d 1 . .
N N4 0.3505(4) 0.1367(3) 0.6918(11) 0.0244(16) Uani d 1 . .
C C3 0.3214(5) 0.2512(3) 0.6345(14) 0.027(2) Uani d 1 . .
C C3A 0.3407(4) 0.3036(4) 0.5686(14) 0.027(2) Uani d 1 . .
C C4 0.3244(5) 0.3493(3) 0.6639(14) 0.027(2) Uani d 1 . .
H H4 0.297101 0.348687 0.782699 0.033 Uiso calc 1 . .
C C5 0.3480(5) 0.3961(4) 0.5857(15) 0.029(2) Uani d 1 . .
C C6 0.3843(5) 0.3979(4) 0.4055(15) 0.030(2) Uani d 1 . .
H H6 0.399673 0.430018 0.350254 0.036 Uiso calc 1 . .
C C7 0.3970(5) 0.3513(3) 0.3099(16) 0.0262(19) Uani d 1 . .
C C7A 0.3775(5) 0.3036(4) 0.3912(14) 0.028(2) Uani d 1 . .
C C8 0.3337(6) 0.4459(4) 0.6897(18) 0.038(3) Uani d 1 . .
C C9 0.3460(5) 0.1602(3) 0.5197(15) 0.029(2) Uani d 1 . .
C C10 0.3233(5) 0.0826(4) 0.7055(15) 0.032(2) Uani d 1 . .
H H10A 0.309365 0.070047 0.574432 0.039 Uiso calc 1 . .
H H10B 0.277370 0.081524 0.787702 0.039 Uiso calc 1 . .
C C11 0.3836(5) 0.0469(3) 0.7919(18) 0.034(2) Uani d 1 . .
H H11A 0.361581 0.011974 0.813779 0.041 Uiso calc 1 . .
H H11B 0.425884 0.043181 0.698612 0.041 Uiso calc 1 . .
C C12 0.4138(6) 0.0681(4) 0.9830(15) 0.033(2) Uani d 1 . .
H H12A 0.455499 0.045824 1.030461 0.040 Uiso calc 1 . .
H H12B 0.373036 0.068011 1.081686 0.040 Uiso calc 1 . .
C C13 0.4426(5) 0.1238(3) 0.9521(14) 0.028(2) Uani d 1 . .
H H13A 0.460546 0.137967 1.077522 0.033 Uiso calc 1 . .
H H13B 0.486071 0.123146 0.861508 0.033 Uiso calc 1 . .
C C14 0.3822(5) 0.1587(4) 0.8718(15) 0.032(2) Uani d 1 . .
H H14A 0.341411 0.162932 0.968949 0.039 Uiso calc 1 . .
H H14B 0.403903 0.193404 0.844520 0.039 Uiso calc 1 . .

loop_
_atom_site_aniso_label
_atom_site_aniso_U_11
_atom_site_aniso_U_22
_atom_site_aniso_U_33
_atom_site_aniso_U_12
_atom_site_aniso_U_13
_atom_site_aniso_U_23
S1 0.0261(10) 0.0301(10) 0.0225(11) 0.0024(8) 0.0004(10) -0.0012(11)
F1 0.045(3) 0.035(3) 0.065(5) 0.014(3) -0.003(3) -0.012(3)
F2 0.047(4) 0.035(3) 0.067(5) -0.011(3) 0.004(3) -0.011(3)
F3 0.062(4) 0.038(3) 0.040(4) -0.001(3) 0.009(3) -0.009(3)
O1 0.026(3) 0.036(3) 0.030(4) 0.006(2) 0.001(3) 0.004(3)
O2 0.031(3) 0.032(3) 0.027(4) 0.002(3) 0.008(3) 0.001(3)
O3 0.055(5) 0.045(5) 0.029(4) 0.013(4) 0.005(4) 0.001(3)
O4 0.047(4) 0.049(4) 0.048(5) 0.003(4) 0.021(4) 0.010(4)
O5 0.033(4) 0.032(4) 0.027(4) 0.001(3) -0.006(3) -0.004(3)
N2 0.021(4) 0.029(4) 0.022(4) 0.002(3) -0.001(3) -0.004(3)
N3 0.035(5) 0.036(5) 0.034(5) 0.006(4) 0.012(4) 0.011(4)
N4 0.033(4) 0.022(4) 0.019(4) -0.002(3) -0.007(3) 0.002(3)
C3 0.020(5) 0.038(5) 0.024(6) 0.005(4) 0.000(4) -0.004(4)
C3A 0.016(4) 0.034(5) 0.030(6) 0.003(4) -0.007(4) -0.002(4)
C4 0.023(5) 0.033(5) 0.026(6) 0.007(4) 0.006(4) -0.011(4)
C5 0.022(4) 0.030(5) 0.033(6) 0.001(4) -0.002(4) -0.001(4)
C6 0.020(4) 0.029(5) 0.040(6) 0.004(4) 0.004(4) 0.004(4)
C7 0.025(4) 0.028(4) 0.025(5) 0.002(4) 0.006(4) 0.005(5)
C7A 0.016(4) 0.041(6) 0.026(5) 0.000(4) 0.005(4) 0.000(4)
C8 0.031(5) 0.039(6) 0.045(8) -0.004(5) 0.007(5) 0.003(5)
C9 0.027(5) 0.029(5) 0.030(6) 0.002(4) -0.001(4) -0.001(5)
C10 0.023(5) 0.040(5) 0.034(6) -0.004(4) -0.004(4) -0.006(4)
C11 0.038(5) 0.025(5) 0.041(6) 0.002(4) -0.001(5) 0.005(5)
C12 0.037(6) 0.028(5) 0.034(6) -0.001(4) -0.007(4) 0.008(4)
C13 0.032(5) 0.026(5) 0.026(6) 0.002(4) 0.001(4) -0.003(4)
C14 0.031(5) 0.031(5) 0.034(6) -0.002(4) -0.004(5) 0.003(4)

loop_
_atom_type_symbol
_atom_type_description
_atom_type_scat_dispersion_real
_atom_type_scat_dispersion_imag
_atom_type_scat_source
C C 0.0181 0.0091 'International Tables Vol C Tables 4.2.6.8 and 6.1.1.4'
H H 0.0000 0.0000 'International Tables Vol C Tables 4.2.6.8 and 6.1.1.4'
N N 0.0311 0.0180 'International Tables Vol C Tables 4.2.6.8 and 6.1.1.4'
O O 0.0492 0.0322 'International Tables Vol C Tables 4.2.6.8 and 6.1.1.4'
F F 0.0727 0.0534 'International Tables Vol C Tables 4.2.6.8 and 6.1.1.4'
S S 0.3331 0.5567 'International Tables Vol C Tables 4.2.6.8 and 6.1.1.4'

loop_
_geom_angle_atom_site_label_1
_geom_angle_atom_site_label_2
_geom_angle_atom_site_label_3
_geom_angle_site_symmetry_1
_geom_angle_site_symmetry_3
_geom_angle
_geom_angle_publ_flag
O1 S1 N2 . . 107.6(4) ?
O1 S1 C7A . . 107.9(4) ?
N2 S1 C7A . . 86.9(4) ?
C3 N2 C9 . . 124.7(8) ?
C3 N2 S1 . . 116.4(6) ?
C9 N2 S1 . . 114.3(6) ?
O3 N3 O4 . . 124.7(9) ?
O3 N3 C7 . . 117.7(8) ?
O4 N3 C7 . . 117.6(8) ?
C9 N4 C14 . . 126.6(7) ?
C9 N4 C10 . . 117.8(8) ?
C14 N4 C10 . . 115.6(7) ?
O2 C3 N2 . . 125.5(9) ?
O2 C3 C3A . . 126.0(8) ?
N2 C3 C3A . . 108.4(8) ?
C4 C3A C7A . . 121.2(9) ?
C4 C3A C3 . . 126.1(9) ?
C7A C3A C3 . . 112.7(8) ?
C3A C4 C5 . . 119.7(9) ?
C3A C4 H4 . . 120.2 ?
C5 C4 H4 . . 120.2 ?
C4 C5 C6 . . 120.8(9) ?
C4 C5 C8 . . 120.7(9) ?
C6 C5 C8 . . 118.5(9) ?
C7 C6 C5 . . 117.9(9) ?
C7 C6 H6 . . 121.0 ?
C5 C6 H6 . . 121.0 ?
C6 C7 C7A . . 122.1(9) ?
C6 C7 N3 . . 118.2(8) ?
C7A C7 N3 . . 119.7(8) ?
C3A C7A C7 . . 118.2(9) ?
C3A C7A S1 . . 113.2(7) ?
C7 C7A S1 . . 128.6(7) ?
F3 C8 F1 . . 106.7(8) ?
F3 C8 F2 . . 106.3(9) ?
F1 C8 F2 . . 105.8(8) ?
F3 C8 C5 . . 112.5(9) ?
F1 C8 C5 . . 112.4(9) ?
F2 C8 C5 . . 112.7(8) ?
O5 C9 N4 . . 125.7(8) ?
O5 C9 N2 . . 117.1(9) ?
N4 C9 N2 . . 117.1(8) ?
N4 C10 C11 . . 111.4(7) ?
N4 C10 H10A . . 109.3 ?
C11 C10 H10A . . 109.3 ?
N4 C10 H10B . . 109.3 ?
C11 C10 H10B . . 109.3 ?
H10A C10 H10B . . 108.0 ?
C12 C11 C10 . . 111.4(8) ?
C12 C11 H11A . . 109.4 ?
C10 C11 H11A . . 109.4 ?
C12 C11 H11B . . 109.4 ?
C10 C11 H11B . . 109.4 ?
H11A C11 H11B . . 108.0 ?
C11 C12 C13 . . 109.4(8) ?
C11 C12 H12A . . 109.8 ?
C13 C12 H12A . . 109.8 ?
C11 C12 H12B . . 109.8 ?
C13 C12 H12B . . 109.8 ?
H12A C12 H12B . . 108.2 ?
C14 C13 C12 . . 111.9(8) ?
C14 C13 H13A . . 109.2 ?
C12 C13 H13A . . 109.2 ?
C14 C13 H13B . . 109.2 ?
C12 C13 H13B . . 109.2 ?
H13A C13 H13B . . 107.9 ?
N4 C14 C13 . . 110.5(8) ?
N4 C14 H14A . . 109.5 ?
C13 C14 H14A . . 109.5 ?
N4 C14 H14B . . 109.5 ?
C13 C14 H14B . . 109.5 ?
H14A C14 H14B . . 108.1 ?

loop_
_geom_bond_atom_site_label_1
_geom_bond_atom_site_label_2
_geom_bond_site_symmetry_2
_geom_bond_distance
_geom_bond_publ_flag
S1 O1 . 1.465(6) ?
S1 N2 . 1.748(8) ?
S1 C7A . 1.810(10) ?
F1 C8 . 1.344(12) ?
F2 C8 . 1.345(11) ?
F3 C8 . 1.336(13) ?
O2 C3 . 1.222(11) ?
O3 N3 . 1.220(11) ?
O4 N3 . 1.236(10) ?
O5 C9 . 1.243(12) ?
N2 C3 . 1.394(11) ?
N2 C9 . 1.439(11) ?
N3 C7 . 1.477(13) ?
N4 C9 . 1.334(12) ?
N4 C14 . 1.474(12) ?
N4 C10 . 1.474(11) ?
C3 C3A . 1.461(13) ?
C3A C4 . 1.378(12) ?
C3A C7A . 1.384(14) ?
C4 C5 . 1.384(12) ?
C4 H4 . 0.9500 ?
C5 C6 . 1.398(14) ?
C5 C8 . 1.490(14) ?
C6 C7 . 1.386(13) ?
C6 H6 . 0.9500 ?
C7 C7A . 1.393(12) ?
C10 C11 . 1.529(13) ?
C10 H10A . 0.9900 ?
C10 H10B . 0.9900 ?
C11 C12 . 1.522(15) ?
C11 H11A . 0.9900 ?
C11 H11B . 0.9900 ?
C12 C13 . 1.535(12) ?
C12 H12A . 0.9900 ?
C12 H12B . 0.9900 ?
C13 C14 . 1.500(12) ?
C13 H13A . 0.9900 ?
C13 H13B . 0.9900 ?
C14 H14A . 0.9900 ?
C14 H14B . 0.9900 ?

loop_
_geom_torsion_atom_site_label_1
_geom_torsion_atom_site_label_2
_geom_torsion_atom_site_label_3
_geom_torsion_atom_site_label_4
_geom_torsion_site_symmetry_1
_geom_torsion_site_symmetry_2
_geom_torsion_site_symmetry_3
_geom_torsion_site_symmetry_4
_geom_torsion
_geom_torsion_publ_flag
O1 S1 N2 C3 . . . . 121.9(6) ?
C7A S1 N2 C3 . . . . 14.1(6) ?
O1 S1 N2 C9 . . . . -80.9(6) ?
C7A S1 N2 C9 . . . . 171.3(6) ?
C9 N2 C3 O2 . . . . 7.5(14) ?
S1 N2 C3 O2 . . . . 162.1(7) ?
C9 N2 C3 C3A . . . . -171.7(8) ?
S1 N2 C3 C3A . . . . -17.1(9) ?
O2 C3 C3A C4 . . . . 10.7(14) ?
N2 C3 C3A C4 . . . . -170.1(8) ?
O2 C3 C3A C7A . . . . -168.2(9) ?
N2 C3 C3A C7A . . . . 11.0(10) ?
C7A C3A C4 C5 . . . . -2.8(13) ?
C3 C3A C4 C5 . . . . 178.3(8) ?
C3A C4 C5 C6 . . . . 3.8(13) ?
C3A C4 C5 C8 . . . . -177.7(9) ?
C4 C5 C6 C7 . . . . -1.2(13) ?
C8 C5 C6 C7 . . . . -179.7(8) ?
C5 C6 C7 C7A . . . . -2.5(13) ?
C5 C6 C7 N3 . . . . 176.4(8) ?
O3 N3 C7 C6 . . . . -167.9(8) ?
O4 N3 C7 C6 . . . . 13.0(12) ?
O3 N3 C7 C7A . . . . 10.9(13) ?
O4 N3 C7 C7A . . . . -168.1(8) ?
C4 C3A C7A C7 . . . . -0.8(13) ?
C3 C3A C7A C7 . . . . 178.2(8) ?
C4 C3A C7A S1 . . . . 180.0(7) ?
C3 C3A C7A S1 . . . . -1.1(10) ?
C6 C7 C7A C3A . . . . 3.5(13) ?
N3 C7 C7A C3A . . . . -175.3(8) ?
C6 C7 C7A S1 . . . . -177.4(7) ?
N3 C7 C7A S1 . . . . 3.8(13) ?
O1 S1 C7A C3A . . . . -114.4(7) ?
N2 S1 C7A C3A . . . . -6.9(7) ?
O1 S1 C7A C7 . . . . 66.4(9) ?
N2 S1 C7A C7 . . . . 173.9(9) ?
C4 C5 C8 F3 . . . . 20.3(13) ?
C6 C5 C8 F3 . . . . -161.2(8) ?
C4 C5 C8 F1 . . . . -100.2(11) ?
C6 C5 C8 F1 . . . . 78.4(11) ?
C4 C5 C8 F2 . . . . 140.5(9) ?
C6 C5 C8 F2 . . . . -41.0(13) ?
C14 N4 C9 O5 . . . . 165.6(8) ?
C10 N4 C9 O5 . . . . -12.6(13) ?
C14 N4 C9 N2 . . . . -13.8(13) ?
C10 N4 C9 N2 . . . . 168.1(7) ?
C3 N2 C9 O5 . . . . 128.9(9) ?
S1 N2 C9 O5 . . . . -26.2(10) ?
C3 N2 C9 N4 . . . . -51.7(12) ?
S1 N2 C9 N4 . . . . 153.3(7) ?
C9 N4 C10 C11 . . . . 126.6(9) ?
C14 N4 C10 C11 . . . . -51.8(11) ?
N4 C10 C11 C12 . . . . 52.2(11) ?
C10 C11 C12 C13 . . . . -54.9(11) ?
C11 C12 C13 C14 . . . . 57.0(11) ?
C9 N4 C14 C13 . . . . -125.1(10) ?
C10 N4 C14 C13 . . . . 53.0(10) ?
C12 C13 C14 N4 . . . . -54.9(10) ?

_cod_database_fobs_code 2022238
